data_1515149
loop_
_publ_author_name
'Fallon, Thomas'
'Willis, Anthony C.'
'Rae, A. David'
'Paddon-Row, Michael N.'
'Sherburn, Michael S.'

_publ_section_title
;
 \b-Oligofurans
;
_journal_issue 6
_journal_name_full 'Chemical Science'
_journal_page_first 2133
_journal_paper_doi 10.1039/c2sc20130e
_journal_volume 3
_journal_year 2012
_chemical_compound_source local
_chemical_formula_moiety 'C8 H4 Br2 O2'
_chemical_formula_sum 'C8 H4 Br2 O2'
_chemical_formula_weight 291.93
_space_group_IT_number 15
_symmetry_cell_setting monoclinic
_symmetry_space_group_name_Hall '-C 2yc'
_symmetry_space_group_name_H-M 'C 1 2/c 1'
_atom_sites_solution_hydrogens geom
_atom_sites_solution_primary direct
_audit_creation_date 06-10-16
_audit_creation_method CRYSTALS_ver_12.18
_audit_update_record
;
2006-10-17 - Report on C8 H4 Br2 O2
by Anthony C. Willis
for Thomas Fallon and Mick Sherburn
2006-10-17 - passes checkcif tests with minor warnings
;
_cell_angle_alpha 90
_cell_angle_beta 114.947(2)
_cell_angle_gamma 90
_cell_formula_units_Z 4
_cell_length_a 17.3296(6)
_cell_length_b 3.8995(1)
_cell_length_c 13.8867(5)
_cell_measurement_reflns_used 5266
_cell_measurement_temperature 200
_cell_measurement_theta_max 27.5
_cell_measurement_theta_min 3
_cell_volume 850.86(5)
_computing_cell_refinement 'Denzo/Scalepack (Otwinowski & Minor, 1997)'
_computing_data_collection 'COLLECT (Nonius BV, 1997)'
_computing_data_reduction 'Denzo/Scalepack (Otwinowski & Minor, 1997)'
_computing_molecular_graphics
;
ORTEP-II (Johnson 1976) in teXsan (MSC, 1992-1997)
;
_computing_publication_material 'CRYSTALS (Watkin et al 2003)'
_computing_structure_refinement 'CRYSTALS (Watkin et al 2003)'
_computing_structure_solution 'SIR92 (Altomare et al, 1994)'
_diffrn_ambient_temperature 200
_diffrn_measured_fraction_theta_full 0.996
_diffrn_measured_fraction_theta_max 0.996
_diffrn_measurement_device_type 'Nonius KappaCCD'
_diffrn_measurement_method ' \f and \w scans with CCD '
_diffrn_radiation_monochromator graphite
_diffrn_radiation_type 'Mo K\a'
_diffrn_radiation_wavelength 0.71073
_diffrn_reflns_av_R_equivalents 0.037
_diffrn_reflns_limit_h_max 21
_diffrn_reflns_limit_h_min -22
_diffrn_reflns_limit_k_max 4
_diffrn_reflns_limit_k_min -5
_diffrn_reflns_limit_l_max 18
_diffrn_reflns_limit_l_min -18
_diffrn_reflns_number 6439
_diffrn_reflns_theta_full 27.481
_diffrn_reflns_theta_max 27.481
_diffrn_reflns_theta_min 4.821
_diffrn_standards_number 0
_exptl_absorpt_coefficient_mu 9.477
_exptl_absorpt_correction_T_max 0.671
_exptl_absorpt_correction_T_min 0.241
_exptl_absorpt_correction_type integration
_exptl_absorpt_process_details
;
via Gaussian method (Coppens, 1970) implemented in maXus (2000)
;
_exptl_crystal_colour colourless
_exptl_crystal_density_diffrn 2.279
_exptl_crystal_density_meas ?
_exptl_crystal_description plate
_exptl_crystal_F_000 552
_exptl_crystal_size_max 0.26
_exptl_crystal_size_mid 0.12
_exptl_crystal_size_min 0.04
_refine_diff_density_max 0.66
_refine_diff_density_min -0.33
_refine_ls_extinction_coef 30(3)
_refine_ls_extinction_method 'Larson (1970), Equation 22'
_refine_ls_goodness_of_fit_ref 1.1356
_refine_ls_hydrogen_treatment refxyz
_refine_ls_matrix_type full
_refine_ls_number_parameters 62
_refine_ls_number_reflns 835
_refine_ls_number_restraints 0
_refine_ls_R_factor_all 0.0234
_refine_ls_R_factor_gt 0.0205
_refine_ls_shift/su_max 0.001536
_refine_ls_structure_factor_coef F
_refine_ls_weighting_details
;
Method, part 1, Chebychev polynomial,
(Carruthers & Watkin, 1979, Prince, 1982)
[weight] = 1.0/[A~0~*T~0~(x)+A~1~*T~1~(x) ... +A~n-1~]*T~n-1~(x)]
where A~i~ are the Chebychev coefficients listed below and x= Fcalc/Fmax
Method = Robust Weighting (Prince, 1982)
W = [weight] * [1-(deltaF/6*sigmaF)^2^]^2^
A~i~ are:
-0.522 4.42 -1.13 1.56
;
_refine_ls_weighting_scheme calc
_refine_ls_wR_factor_all 0.0244
_refine_ls_wR_factor_gt 0.0225
_refine_ls_wR_factor_ref 0.0225
_reflns_limit_h_max 20
_reflns_limit_h_min -22
_reflns_limit_k_max 5
_reflns_limit_k_min 0
_reflns_limit_l_max 18
_reflns_limit_l_min 0
_reflns_number_gt 835
_reflns_number_total 968
_reflns_threshold_expression I>3.0\s(I)
_oxford_diffrn_Wilson_B_factor 2.58
_oxford_diffrn_Wilson_scale 3.63
_oxford_refine_ls_scale 0.7540(19)
_oxford_structure_analysis_title '10161641 she0627'
_cod_data_source_file c2sc20130e.txt
_cod_data_source_block she0627
_cod_depositor_comments
;
The following automatic conversions were performed:

'_symmetry_cell_setting' value 'Monoclinic' changed to 'monoclinic'
according to
/usr/data/users/saulius/automatic-downloads/retrospective/RSC/lib/dictionaries/cif_core.dic
dictionary named 'cif_core.dic' version 2.4.2 from 2011-04-26.

Automatic conversion script
Id: cif_fix_values 2281 2013-09-26 08:29:07Z andrius 

The following automatic conversions were performed:

'_exptl_crystal_density_meas' value 'not measured' was changed to '?'
- the value is perceived as not measured.

Automatic conversion script
Id: cif_fix_values 3008 2015-01-20 13:52:24Z robertas 
;
_cod_original_sg_symbol_H-M 'C 1 2/c 1 '
_cod_database_code 1515149

loop_
_symmetry_equiv_pos_as_xyz
x,y,z
-x,-y,-z
x+1/2,y+1/2,z
-x+1/2,-y+1/2,-z
-x,y,-z+1/2
x,-y,z+1/2
-x+1/2,y+1/2,-z+1/2
x+1/2,-y+1/2,z+1/2

loop_
_atom_site_label
_atom_site_type_symbol
_atom_site_fract_x
_atom_site_fract_y
_atom_site_fract_z
_atom_site_U_iso_or_equiv
_atom_site_occupancy
_atom_site_adp_type
O1 O 0.42469(11) 0.7346(5) 0.51642(13) 0.0413 1.0000 Uani
C2 C 0.49218(16) 0.7767(6) 0.61295(18) 0.0352 1.0000 Uani
C3 C 0.47216(13) 0.6801(5) 0.69310(16) 0.0273 1.0000 Uani
C4 C 0.38520(14) 0.5691(5) 0.64146(18) 0.0286 1.0000 Uani
C5 C 0.35941(15) 0.6049(6) 0.53598(19) 0.0356 1.0000 Uani
Br6 Br 0.318300(13) 0.39638(5) 0.706810(18) 0.0344 1.0000 Uani
H21 H 0.541(2) 0.868(7) 0.614(3) 0.0434 1.0000 Uiso
H51 H 0.308(2) 0.537(8) 0.470(2) 0.0423 1.0000 Uiso

loop_
_atom_site_aniso_label
_atom_site_aniso_U_11
_atom_site_aniso_U_22
_atom_site_aniso_U_33
_atom_site_aniso_U_23
_atom_site_aniso_U_13
_atom_site_aniso_U_12
O1 0.0396(9) 0.0563(11) 0.0309(8) 0.0026(8) 0.0177(7) -0.0019(8)
C2 0.0338(11) 0.0418(13) 0.0341(11) 0.0019(10) 0.0184(9) -0.0011(10)
C3 0.0295(10) 0.0250(9) 0.0313(11) -0.0007(8) 0.0164(9) 0.0006(8)
C4 0.0299(10) 0.0244(10) 0.0354(11) -0.0004(8) 0.0175(9) 0.0010(8)
C5 0.0326(10) 0.0397(13) 0.0343(11) -0.0023(9) 0.0138(9) -0.0016(10)
Br6 0.03328(15) 0.03114(15) 0.04490(17) 0.00044(8) 0.02243(11) -0.00263(9)

loop_
_atom_type_symbol
_atom_type_scat_dispersion_real
_atom_type_scat_dispersion_imag
_atom_type_scat_Cromer_Mann_a1
_atom_type_scat_Cromer_Mann_b1
_atom_type_scat_Cromer_Mann_a2
_atom_type_scat_Cromer_Mann_b2
_atom_type_scat_Cromer_Mann_a3
_atom_type_scat_Cromer_Mann_b3
_atom_type_scat_Cromer_Mann_a4
_atom_type_scat_Cromer_Mann_b4
_atom_type_scat_Cromer_Mann_c
_atom_type_scat_source
C 0.0033 0.0016 2.3100 20.8439 1.0200 10.2075 1.5886 0.5687 0.8650 51.6512 0.2156 'International Tables Vol C 4.2.6.8 and 6.1.1.4'
H 0.0000 0.0000 0.4930 10.5109 0.3229 26.1257 0.1402 3.1424 0.0408 57.7998 0.0030 'International Tables Vol C 4.2.6.8 and 6.1.1.4'
Br -0.2901 2.4595 17.1789 2.1723 5.2358 16.5796 5.6377 0.2609 3.9851 41.4328 2.9557 'International Tables Vol C 4.2.6.8 and 6.1.1.4'
O 0.0106 0.0060 3.0485 13.2771 2.2868 5.7011 1.5463 0.3239 0.8670 32.9089 0.2508 'International Tables Vol C 4.2.6.8 and 6.1.1.4'

loop_
_exptl_crystal_face_index_h
_exptl_crystal_face_index_k
_exptl_crystal_face_index_l
_exptl_crystal_face_perp_dist
1 0 0 0.080
-1 0 0 0.040
0 1 0 0.120
0 -1 0 0.140
0 0 1 0.010
0 0 -1 0.035
-16 -1 0 0.050

loop_
_geom_angle_atom_site_label_1
_geom_angle_site_symmetry_1
_geom_angle_atom_site_label_2
_geom_angle_atom_site_label_3
_geom_angle
_geom_angle_publ_flag
C2 . O1 C5 106.68(18) yes
O1 . C2 C3 111.3(2) yes
O1 . C2 H21 118(2) no
C3 . C2 H21 131(2) no
C3 5_656 C3 C2 127.4(2) yes
C3 5_656 C3 C4 127.9(2) yes
C2 . C3 C4 104.63(19) yes
C3 . C4 C5 108.0(2) yes
C3 . C4 Br6 126.88(17) yes
C5 . C4 Br6 125.10(18) yes
O1 . C5 C4 109.4(2) yes
O1 . C5 H51 113.6(17) no
C4 . C5 H51 136.6(17) no

loop_
_geom_bond_atom_site_label_1
_geom_bond_atom_site_label_2
_geom_bond_site_symmetry_2
_geom_bond_distance
_geom_bond_publ_flag
O1 C2 . 1.367(3) yes
O1 C5 . 1.367(3) yes
C2 C3 . 1.352(3) yes
C2 H21 . 0.92(4) no
C3 C3 5_656 1.464(4) yes
C3 C4 . 1.435(3) yes
C4 C5 . 1.346(3) yes
C4 Br6 . 1.873(2) yes
C5 H51 . 1.01(3) no

loop_
_geom_contact_atom_site_label_1
_geom_contact_atom_site_label_2
_geom_contact_distance
_geom_contact_site_symmetry_2
_geom_contact_publ_flag
O1 C2 3.334(4) 2_676 no
O1 O1 3.372(4) 2_666 no
O1 C2 3.385(4) 2_666 no
O1 O1 3.509(4) 2_676 no

loop_
_geom_torsion_atom_site_label_1
_geom_torsion_atom_site_label_2
_geom_torsion_atom_site_label_3
_geom_torsion_atom_site_label_4
_geom_torsion_site_symmetry_2
_geom_torsion_site_symmetry_3
_geom_torsion_site_symmetry_4
_geom_torsion
_geom_torsion_publ_flag
Br6 C4 C3 C2 . . . 179.1(2) no
Br6 C4 C3 C3 . . 5_656 0.7(3) no
Br6 C4 C5 O1 . . . -179.3(2) no
O1 C2 C3 C3 . . 5_656 178.5(2) no
O1 C2 C3 C4 . . . 0.1(3) no
O1 C5 C4 C3 . . . -0.3(3) no
C2 O1 C5 C4 . . . 0.4(3) no
C2 C3 C3 C2 . 5_656 5_656 138.9(4) no
C2 C3 C3 C4 . 5_656 5_656 -43.0(2) no
C2 C3 C4 C5 . . . 0.1(2) no
C3 C2 O1 C5 . . . -0.3(3) no
C3 C3 C4 C5 5_656 5_656 5_656 -178.3(2) no
C4 C3 C3 C4 . 5_656 5_656 135.1(4) no
